data_7115439
loop_
_publ_author_name
'Juanjuan Liu'
'Lanxiang Zhou'
'Weijian Ye'
'Cunde Wang'

_publ_section_title
;
 Formal [3+2] cycloaddition of 1-cyanocyclopropane 1-ester with pyridine,
 quinoline or isoquinoline: a general and efficient strategy for
 construction of cyanoindolizine skeletons
;
_journal_name_full Chem.Commun.
_journal_page_first 9068
_journal_paper_doi 10.1039/C4cc03267E
_journal_volume 50
_journal_year 2014
_chemical_formula_sum 'C22 H13 Cl N2 O'
_chemical_formula_weight 356.79
_chemical_name_systematic
; 
 ? 
;
_space_group_IT_number 15
_symmetry_cell_setting monoclinic
_symmetry_space_group_name_Hall '-C 2yc'
_symmetry_space_group_name_H-M 'C 1 2/c 1'
_atom_sites_solution_hydrogens geom
_atom_sites_solution_primary direct
_atom_sites_solution_secondary difmap
_audit_creation_method SHELXL-97
_cell_angle_alpha 90.00
_cell_angle_beta 102.951(4)
_cell_angle_gamma 90.00
_cell_formula_units_Z 8
_cell_length_a 23.071(3)
_cell_length_b 10.7768(13)
_cell_length_c 14.3886(19)
_cell_measurement_reflns_used 5829
_cell_measurement_temperature 296(2)
_cell_measurement_theta_max 24.32
_cell_measurement_theta_min 2.43
_cell_volume 3486.5(8)
_computing_cell_refinement 'Bruker SMART'
_computing_data_collection 'Bruker SMART'
_computing_data_reduction 'Bruker SAINT'
_computing_molecular_graphics 'Bruker SHELXTL'
_computing_publication_material 'Bruker SHELXTL'
_computing_structure_refinement 'Bruker SHELXTL'
_computing_structure_solution 'Bruker SHELXTL'
_diffrn_ambient_temperature 296(2)
_diffrn_measured_fraction_theta_full 0.997
_diffrn_measured_fraction_theta_max 0.997
_diffrn_measurement_device_type 'CCD area detector'
_diffrn_measurement_method 'phi and omega scans'
_diffrn_radiation_monochromator graphite
_diffrn_radiation_source 'sealed tube'
_diffrn_radiation_type MoK\a
_diffrn_radiation_wavelength 0.71073
_diffrn_reflns_av_R_equivalents 0.0510
_diffrn_reflns_av_sigmaI/netI 0.0511
_diffrn_reflns_limit_h_max 29
_diffrn_reflns_limit_h_min -29
_diffrn_reflns_limit_k_max 13
_diffrn_reflns_limit_k_min -14
_diffrn_reflns_limit_l_max 18
_diffrn_reflns_limit_l_min -18
_diffrn_reflns_number 23001
_diffrn_reflns_theta_full 27.54
_diffrn_reflns_theta_max 27.54
_diffrn_reflns_theta_min 2.10
_exptl_absorpt_coefficient_mu 0.232
_exptl_absorpt_correction_type none
_exptl_crystal_colour yellow
_exptl_crystal_density_diffrn 1.360
_exptl_crystal_density_method 'not measured'
_exptl_crystal_description block
_exptl_crystal_F_000 1472
_exptl_crystal_size_max 0.35
_exptl_crystal_size_mid 0.33
_exptl_crystal_size_min 0.30
_refine_diff_density_max 0.553
_refine_diff_density_min -0.476
_refine_diff_density_rms 0.057
_refine_ls_extinction_method none
_refine_ls_goodness_of_fit_ref 1.033
_refine_ls_hydrogen_treatment mixed
_refine_ls_matrix_type full
_refine_ls_number_parameters 235
_refine_ls_number_reflns 4022
_refine_ls_number_restraints 0
_refine_ls_restrained_S_all 1.033
_refine_ls_R_factor_all 0.1400
_refine_ls_R_factor_gt 0.0698
_refine_ls_shift/su_max 0.000
_refine_ls_shift/su_mean 0.000
_refine_ls_structure_factor_coef Fsqd
_refine_ls_weighting_details 'calc w=1/[\s^2^(Fo^2^)+(0.1059P)^2^+4.5018P] where P=(Fo^2^+2Fc^2^)/3'
_refine_ls_weighting_scheme calc
_refine_ls_wR_factor_gt 0.1838
_refine_ls_wR_factor_ref 0.2268
_reflns_number_gt 2215
_reflns_number_total 4013
_reflns_threshold_expression >2sigma(I)
_cod_data_source_file c4cc03267e2.cif
_cod_data_source_block 0509
_cod_original_cell_volume 3486.5(7)
_cod_original_sg_symbol_H-M 'C2/c  '
_cod_database_code 7115439

loop_
_symmetry_equiv_pos_as_xyz
'x, y, z'
'-x, y, -z+1/2'
'x+1/2, y+1/2, z'
'-x+1/2, y+1/2, -z+1/2'
'-x, -y, -z'
'x, -y, z-1/2'
'-x+1/2, -y+1/2, -z'
'x+1/2, -y+1/2, z-1/2'

loop_
_atom_site_label
_atom_site_type_symbol
_atom_site_fract_x
_atom_site_fract_y
_atom_site_fract_z
_atom_site_U_iso_or_equiv
_atom_site_adp_type
_atom_site_occupancy
_atom_site_symmetry_multiplicity
_atom_site_calc_flag
_atom_site_refinement_flags
C1 C 0.71995(16) 0.6729(3) 0.7682(3) 0.0617(10) Uani 1 1 d .
H1 H 0.7401 0.5975 0.7779 0.074 Uiso 1 1 calc R
C2 C 0.71736(18) 0.7384(4) 0.6867(3) 0.0704(11) Uani 1 1 d .
H2 H 0.7355 0.7073 0.6400 0.084 Uiso 1 1 calc R
C3 C 0.68740(17) 0.8532(3) 0.6725(3) 0.0612(9) Uani 1 1 d .
H3 H 0.6862 0.8976 0.6167 0.073 Uiso 1 1 calc R
C4 C 0.66061(15) 0.8989(3) 0.7386(2) 0.0539(8) Uani 1 1 d .
H4 H 0.6407 0.9745 0.7286 0.065 Uiso 1 1 calc R
C5 C 0.66272(11) 0.8336(2) 0.82145(18) 0.0297(6) Uani 1 1 d .
C6 C 0.63791(14) 0.8634(3) 0.8979(2) 0.0452(7) Uani 1 1 d .
C7 C 0.65053(13) 0.7682(3) 0.9630(2) 0.0445(7) Uani 1 1 d .
C8 C 0.68376(14) 0.6773(3) 0.9255(2) 0.0461(7) Uani 1 1 d .
C9 C 0.63404(14) 0.7704(3) 1.0559(2) 0.0487(8) Uani 1 1 d .
C10 C 0.61484(14) 0.6563(3) 1.0981(2) 0.0466(7) Uani 1 1 d .
C11 C 0.58877(15) 0.5579(3) 1.0431(2) 0.0551(9) Uani 1 1 d .
H11 H 0.5847 0.5598 0.9773 0.066 Uiso 1 1 calc R
C12 C 0.56868(18) 0.4563(3) 1.0854(3) 0.0668(10) Uani 1 1 d .
H12 H 0.5511 0.3904 1.0478 0.080 Uiso 1 1 calc R
C13 C 0.57441(19) 0.4519(3) 1.1818(3) 0.0720(11) Uani 1 1 d .
H13 H 0.5606 0.3835 1.2099 0.086 Uiso 1 1 calc R
C14 C 0.6007(2) 0.5491(4) 1.2371(3) 0.0800(13) Uani 1 1 d .
H14 H 0.6053 0.5459 1.3029 0.096 Uiso 1 1 calc R
C15 C 0.62036(18) 0.6509(3) 1.1960(3) 0.0640(10) Uani 1 1 d .
H15 H 0.6375 0.7168 1.2340 0.077 Uiso 1 1 calc R
C16 C 0.60260(15) 0.9778(3) 0.8974(2) 0.0476(8) Uani 1 1 d .
C17 C 0.63087(17) 1.0934(3) 0.9076(3) 0.0595(9) Uani 1 1 d .
H17 H 0.6720 1.0975 0.9157 0.071 Uiso 1 1 calc R
C18 C 0.54121(15) 0.9759(3) 0.8854(2) 0.0551(9) Uani 1 1 d .
C19 C 0.5985(2) 1.2012(3) 0.9059(3) 0.0720(11) Uani 1 1 d .
H19 H 0.6179 1.2774 0.9143 0.086 Uiso 1 1 calc R
C20 C 0.50876(18) 1.0840(4) 0.8815(3) 0.0719(11) Uani 1 1 d .
H20 H 0.4676 1.0813 0.8719 0.086 Uiso 1 1 calc R
C21 C 0.5382(2) 1.1965(4) 0.8919(3) 0.0762(12) Uani 1 1 d .
H21 H 0.5167 1.2697 0.8893 0.091 Uiso 1 1 calc R
C22 C 0.70684(16) 0.5632(3) 0.9658(3) 0.0577(9) Uani 1 1 d .
Cl1 Cl 0.50414(5) 0.83558(11) 0.87562(8) 0.0827(4) Uani 1 1 d .
N1 N 0.69174(14) 0.7205(3) 0.8380(2) 0.0675(9) Uani 1 1 d .
N2 N 0.72444(17) 0.4694(3) 0.9950(3) 0.0885(12) Uani 1 1 d .
O1 O 0.63530(13) 0.8695(2) 1.09841(17) 0.0673(7) Uani 1 1 d .

loop_
_atom_site_aniso_label
_atom_site_aniso_U_11
_atom_site_aniso_U_22
_atom_site_aniso_U_33
_atom_site_aniso_U_23
_atom_site_aniso_U_13
_atom_site_aniso_U_12
C1 0.066(2) 0.057(2) 0.070(2) -0.0025(18) 0.0316(19) 0.0111(17)
C2 0.086(3) 0.068(2) 0.070(3) -0.005(2) 0.044(2) 0.002(2)
C3 0.079(3) 0.061(2) 0.051(2) 0.0032(17) 0.0302(18) 0.0014(19)
C4 0.059(2) 0.0516(19) 0.055(2) 0.0069(16) 0.0194(16) 0.0010(16)
C5 0.0370(14) 0.0226(12) 0.0316(13) 0.0030(10) 0.0122(11) 0.0029(10)
C6 0.0520(18) 0.0390(16) 0.0467(17) 0.0000(13) 0.0155(14) -0.0010(13)
C7 0.0493(17) 0.0404(16) 0.0459(17) -0.0002(13) 0.0151(14) -0.0029(13)
C8 0.0507(18) 0.0409(16) 0.0491(18) 0.0058(14) 0.0163(14) 0.0012(14)
C9 0.059(2) 0.0422(17) 0.0463(18) -0.0021(14) 0.0139(15) 0.0012(15)
C10 0.0525(18) 0.0462(18) 0.0432(17) 0.0006(14) 0.0149(14) 0.0016(14)
C11 0.059(2) 0.061(2) 0.0478(19) -0.0068(16) 0.0168(15) -0.0090(16)
C12 0.076(2) 0.057(2) 0.070(3) -0.0104(18) 0.022(2) -0.0216(19)
C13 0.095(3) 0.053(2) 0.075(3) 0.007(2) 0.034(2) -0.012(2)
C14 0.125(4) 0.064(3) 0.055(2) 0.0116(19) 0.030(2) -0.007(2)
C15 0.095(3) 0.048(2) 0.049(2) -0.0033(16) 0.0177(19) -0.0108(18)
C16 0.060(2) 0.0448(18) 0.0415(17) 0.0052(14) 0.0187(14) 0.0051(15)
C17 0.073(2) 0.0453(19) 0.065(2) 0.0043(16) 0.0248(18) 0.0049(17)
C18 0.059(2) 0.064(2) 0.0460(19) -0.0022(16) 0.0186(15) 0.0049(17)
C19 0.101(3) 0.045(2) 0.075(3) 0.0045(19) 0.031(2) 0.011(2)
C20 0.065(2) 0.089(3) 0.065(2) -0.004(2) 0.0201(19) 0.024(2)
C21 0.097(3) 0.064(3) 0.071(3) 0.003(2) 0.025(2) 0.031(2)
C22 0.055(2) 0.053(2) 0.069(2) 0.0138(18) 0.0246(17) 0.0099(16)
Cl1 0.0695(7) 0.0848(8) 0.0954(8) -0.0078(6) 0.0217(6) -0.0172(5)
N1 0.0684(19) 0.066(2) 0.073(2) -0.0016(16) 0.0247(16) -0.0022(16)
N2 0.089(3) 0.071(2) 0.117(3) 0.039(2) 0.046(2) 0.026(2)
O1 0.102(2) 0.0477(14) 0.0577(15) -0.0051(12) 0.0305(14) -0.0061(13)

loop_
_atom_type_symbol
_atom_type_description
_atom_type_scat_dispersion_real
_atom_type_scat_dispersion_imag
_atom_type_scat_source
C C 0.0033 0.0016 'International Tables Vol C Tables 4.2.6.8 and 6.1.1.4'
H H 0.0000 0.0000 'International Tables Vol C Tables 4.2.6.8 and 6.1.1.4'
N N 0.0061 0.0033 'International Tables Vol C Tables 4.2.6.8 and 6.1.1.4'
O O 0.0106 0.0060 'International Tables Vol C Tables 4.2.6.8 and 6.1.1.4'
Cl Cl 0.1484 0.1585 'International Tables Vol C Tables 4.2.6.8 and 6.1.1.4'

loop_
_geom_angle_atom_site_label_1
_geom_angle_atom_site_label_2
_geom_angle_atom_site_label_3
_geom_angle
C2 C1 N1 119.1(3)
C1 C2 C3 120.5(3)
C4 C3 C2 120.6(3)
C3 C4 C5 119.6(3)
C4 C5 N1 121.4(3)
C4 C5 C6 128.9(3)
N1 C5 C6 109.7(2)
C7 C6 C5 107.7(3)
C7 C6 C16 131.2(3)
C5 C6 C16 121.0(3)
C6 C7 C8 107.8(3)
C6 C7 C9 123.3(3)
C8 C7 C9 128.9(3)
N1 C8 C22 123.3(3)
N1 C8 C7 107.7(3)
C22 C8 C7 129.0(3)
O1 C9 C7 119.0(3)
O1 C9 C10 119.5(3)
C7 C9 C10 121.5(3)
C11 C10 C15 118.6(3)
C11 C10 C9 122.4(3)
C15 C10 C9 118.9(3)
C10 C11 C12 120.2(3)
C13 C12 C11 120.7(3)
C12 C13 C14 119.4(3)
C15 C14 C13 120.5(4)
C14 C15 C10 120.5(3)
C18 C16 C17 117.7(3)
C18 C16 C6 122.3(3)
C17 C16 C6 120.0(3)
C19 C17 C16 120.8(4)
C20 C18 C16 121.4(3)
C20 C18 Cl1 118.8(3)
C16 C18 Cl1 119.8(3)
C21 C19 C17 120.1(4)
C18 C20 C21 119.2(4)
C19 C21 C20 120.8(4)
N2 C22 C8 177.4(5)
C5 N1 C8 107.0(3)
C5 N1 C1 118.8(3)
C8 N1 C1 134.2(3)

loop_
_geom_bond_atom_site_label_1
_geom_bond_atom_site_label_2
_geom_bond_distance
C1 C2 1.358(5)
C1 N1 1.410(4)
C2 C3 1.410(5)
C3 C4 1.339(5)
C4 C5 1.376(4)
C5 N1 1.384(4)
C5 C6 1.388(4)
C6 C7 1.376(4)
C6 C16 1.476(4)
C7 C8 1.423(4)
C7 C9 1.469(4)
C8 N1 1.393(4)
C8 C22 1.412(5)
C9 O1 1.229(4)
C9 C10 1.482(4)
C10 C11 1.379(5)
C10 C15 1.387(5)
C11 C12 1.382(5)
C12 C13 1.364(6)
C13 C14 1.371(6)
C14 C15 1.370(5)
C16 C18 1.388(5)
C16 C17 1.398(5)
C17 C19 1.378(5)
C18 C20 1.380(5)
C18 Cl1 1.727(4)
C19 C21 1.361(6)
C20 C21 1.381(6)
C22 N2 1.134(4)
